data_2234341
loop_
_publ_author_name
'Albanez, Joselyn'
'Brito, Iv\'an'
'C\'ardenas, Alejandro'
'L\'opez-Rodr\'iguez, Mat\'ias'

_publ_section_title
;
 Disorder in the anionic part of
 <i>catena</i>-poly[[(pyrazine-2-carboxylato)copper(II)]-\m-pyrazine-2-carboxylato]
;
_journal_coeditor_code MW2061
_journal_issue 4
_journal_name_full 'Acta Crystallographica Section E'
_journal_page_first m498
_journal_page_last m499
_journal_paper_doi 10.1107/S1600536812012378
_journal_volume 68
_journal_year 2012
_chemical_formula_iupac '[Cu (C5 H3 N2 O2)0.88 (C6 H4 N O2)1.12]'
_chemical_formula_moiety 'C11.12 H7.12 Cu N2.88 O4'
_chemical_formula_sum 'C11.12 H7.12 Cu N2.88 O4'
_chemical_formula_weight 308.62
_chemical_name_systematic
;
<i>catena</i>-Poly[[(pyrazine-2-carboxylato)copper(II)]-\m-
pyrazine-2-carboxylato]
;
_space_group_IT_number 2
_symmetry_cell_setting triclinic
_symmetry_space_group_name_Hall '-P 1'
_symmetry_space_group_name_H-M 'P -1'
_atom_sites_solution_hydrogens geom
_atom_sites_solution_primary direct
_atom_sites_solution_secondary difmap
_audit_creation_method SHELXL-97
_cell_angle_alpha 72.38(3)
_cell_angle_beta 73.35(3)
_cell_angle_gamma 72.06(3)
_cell_formula_units_Z 1
_cell_length_a 5.1912(10)
_cell_length_b 7.3362(15)
_cell_length_c 8.0760(16)
_cell_measurement_reflns_used 2320
_cell_measurement_temperature 295(2)
_cell_measurement_theta_max 27.49
_cell_measurement_theta_min 4.22
_cell_volume 272.47(11)
_computing_cell_refinement 'DENZO-SMN (Otwinowski & Minor, 1997)'
_computing_data_collection 'COLLECT (Nonius, 2000)'
_computing_data_reduction 'DENZO-SMN (Otwinowski & Minor, 1997)'
_computing_molecular_graphics
;
ORTEP3 for Windows (Farrugia, 1997) and PLATON (Spek, 2009)
;
_computing_publication_material 'publCIF (Westrip, 2010)'
_computing_structure_refinement 'SHELXL97 (Sheldrick, 2008)'
_computing_structure_solution 'SHELXS97 (Sheldrick, 2008)'
_diffrn_ambient_temperature 295(2)
_diffrn_measured_fraction_theta_full 0.974
_diffrn_measured_fraction_theta_max 0.974
_diffrn_measurement_device_type 'Nonius KappaCCD area-detector'
_diffrn_measurement_method '\f and \w scans with \k offsets'
_diffrn_radiation_monochromator graphite
_diffrn_radiation_source 'fine-focus sealed tube'
_diffrn_radiation_type MoK\a
_diffrn_radiation_wavelength 0.71073
_diffrn_reflns_av_R_equivalents 0.0182
_diffrn_reflns_av_sigmaI/netI 0.0253
_diffrn_reflns_limit_h_max 6
_diffrn_reflns_limit_h_min -6
_diffrn_reflns_limit_k_max 8
_diffrn_reflns_limit_k_min -9
_diffrn_reflns_limit_l_max 10
_diffrn_reflns_limit_l_min -10
_diffrn_reflns_number 2422
_diffrn_reflns_theta_full 25.00
_diffrn_reflns_theta_max 27.49
_diffrn_reflns_theta_min 4.22
_exptl_absorpt_coefficient_mu 2.018
_exptl_absorpt_correction_T_max 0.690
_exptl_absorpt_correction_T_min 0.459
_exptl_absorpt_correction_type multi-scan
_exptl_absorpt_process_details '(MULABS; Spek, 2009; Blessing, 1995)'
_exptl_crystal_colour blue
_exptl_crystal_density_diffrn 1.881
_exptl_crystal_density_method 'not measured'
_exptl_crystal_description block
_exptl_crystal_F_000 155
_exptl_crystal_size_max 0.40
_exptl_crystal_size_mid 0.36
_exptl_crystal_size_min 0.18
_refine_diff_density_max 0.305
_refine_diff_density_min -0.279
_refine_ls_extinction_method none
_refine_ls_goodness_of_fit_ref 1.101
_refine_ls_hydrogen_treatment mixed
_refine_ls_matrix_type full
_refine_ls_number_parameters 102
_refine_ls_number_reflns 1222
_refine_ls_number_restraints 0
_refine_ls_restrained_S_all 1.101
_refine_ls_R_factor_all 0.0223
_refine_ls_R_factor_gt 0.0216
_refine_ls_shift/su_max 0.029
_refine_ls_shift/su_mean 0.001
_refine_ls_structure_factor_coef Fsqd
_refine_ls_weighting_details 'calc w=1/[\s^2^(Fo^2^)+(0.0201P)^2^+0.1488P] where P=(Fo^2^+2Fc^2^)/3'
_refine_ls_weighting_scheme calc
_refine_ls_wR_factor_gt 0.0583
_refine_ls_wR_factor_ref 0.0588
_reflns_number_gt 1196
_reflns_number_total 1222
_reflns_threshold_expression I>2\s(I)
_cod_data_source_file mw2061.cif
_cod_data_source_block I
_cod_original_cell_volume 272.47(9)
_cod_database_code 2234341
_cod_database_fobs_code 2234341

loop_
_symmetry_equiv_pos_as_xyz
'x, y, z'
'-x, -y, -z'

loop_
_atom_site_type_symbol
_atom_site_label
_atom_site_fract_x
_atom_site_fract_y
_atom_site_fract_z
_atom_site_U_iso_or_equiv
_atom_site_adp_type
_atom_site_calc_flag
_atom_site_refinement_flags
_atom_site_occupancy
_atom_site_symmetry_multiplicity
_atom_site_disorder_assembly
_atom_site_disorder_group
Cu Cu1 0.5000 0.5000 0.5000 0.02958(12) Uani d S 1 2 . .
O O1 0.2209(2) 0.6273(2) 0.35621(16) 0.0330(3) Uani d . 1 1 A .
O O2 -0.2197(3) 0.7996(2) 0.3757(2) 0.0447(4) Uani d . 1 1 A .
N N1 0.2291(3) 0.6433(2) 0.67259(18) 0.0278(3) Uani d . 1 1 . .
N N2 -0.1986(4) 0.8650(3) 0.8789(3) 0.0477(6) Uani d P 0.44(3) 1 A 1
C C2' -0.1986(4) 0.8650(3) 0.8789(3) 0.0477(6) Uani d P 0.56(3) 1 A 2
H H2' -0.3423 0.9394 0.9485 0.105(13) Uiso calc PR 0.56(3) 1 A 2
C C1 0.2491(4) 0.6471(3) 0.8334(2) 0.0371(4) Uani d . 1 1 A .
C C2 0.0365(5) 0.7570(4) 0.9378(3) 0.0472(5) Uani d . 1 1 . .
C C3 -0.2176(4) 0.8611(3) 0.7148(3) 0.0368(4) Uani d . 1 1 . .
C C4 -0.0027(3) 0.7483(2) 0.6142(2) 0.0272(3) Uani d . 1 1 A .
C C5 -0.0066(3) 0.7277(3) 0.4335(2) 0.0291(3) Uani d . 1 1 . .
H H1 0.410(5) 0.577(4) 0.867(3) 0.042(6) Uiso d . 1 1 . .
H H2 0.053(6) 0.752(5) 1.042(4) 0.069(9) Uiso d . 1 1 . .
H H3 -0.372(5) 0.935(4) 0.668(3) 0.042(6) Uiso d . 1 1 . .

loop_
_atom_site_aniso_label
_atom_site_aniso_U_11
_atom_site_aniso_U_22
_atom_site_aniso_U_33
_atom_site_aniso_U_12
_atom_site_aniso_U_13
_atom_site_aniso_U_23
Cu1 0.02016(16) 0.04007(19) 0.02635(16) 0.00535(11) -0.01042(11) -0.01248(12)
O1 0.0260(6) 0.0423(7) 0.0293(6) 0.0036(5) -0.0123(5) -0.0124(5)
O2 0.0309(7) 0.0543(9) 0.0473(8) 0.0089(6) -0.0228(6) -0.0156(7)
N1 0.0237(7) 0.0337(7) 0.0258(6) -0.0033(6) -0.0074(5) -0.0084(5)
N2 0.0470(12) 0.0488(12) 0.0427(11) -0.0045(9) 0.0029(8) -0.0233(9)
C2' 0.0470(12) 0.0488(12) 0.0427(11) -0.0045(9) 0.0029(8) -0.0233(9)
C1 0.0379(10) 0.0473(11) 0.0285(8) -0.0089(8) -0.0116(7) -0.0095(8)
C2 0.0606(14) 0.0542(13) 0.0303(9) -0.0172(11) -0.0035(9) -0.0176(9)
C3 0.0280(9) 0.0350(9) 0.0434(10) -0.0006(7) -0.0051(8) -0.0132(8)
C4 0.0226(7) 0.0282(8) 0.0302(8) -0.0045(6) -0.0066(6) -0.0070(6)
C5 0.0247(8) 0.0302(8) 0.0317(8) -0.0016(6) -0.0115(6) -0.0064(6)

loop_
_atom_type_symbol
_atom_type_description
_atom_type_scat_dispersion_real
_atom_type_scat_dispersion_imag
_atom_type_scat_source
C C 0.0033 0.0016 'International Tables Vol C Tables 4.2.6.8 and 6.1.1.4'
H H 0.0000 0.0000 'International Tables Vol C Tables 4.2.6.8 and 6.1.1.4'
Cu Cu 0.3201 1.2651 'International Tables Vol C Tables 4.2.6.8 and 6.1.1.4'
N N 0.0061 0.0033 'International Tables Vol C Tables 4.2.6.8 and 6.1.1.4'
O O 0.0106 0.0060 'International Tables Vol C Tables 4.2.6.8 and 6.1.1.4'

loop_
_geom_angle_atom_site_label_1
_geom_angle_atom_site_label_2
_geom_angle_atom_site_label_3
_geom_angle_site_symmetry_1
_geom_angle_site_symmetry_3
_geom_angle
O1 Cu1 O1 2_666 . 180.0
O1 Cu1 N1 2_666 2_666 83.40(6)
O1 Cu1 N1 . 2_666 96.60(6)
O1 Cu1 N1 2_666 . 96.60(6)
O1 Cu1 N1 . . 83.40(6)
N1 Cu1 N1 2_666 . 180.0
C5 O1 Cu1 . . 115.04(10)
C4 N1 C1 . . 118.73(16)
C4 N1 Cu1 . . 112.38(11)
C1 N1 Cu1 . . 128.89(13)
C2 N2 C3 . . 118.16(18)
N1 C1 C2 . . 121.11(19)
N1 C1 H1 . . 116.2(16)
C2 C1 H1 . . 122.7(15)
N2 C2 C1 . . 120.51(19)
N2 C2 H2 . . 121(2)
C1 C2 H2 . . 119(2)
N2 C3 C4 . . 120.01(18)
N2 C3 H3 . . 121.1(15)
C4 C3 H3 . . 118.9(15)
N1 C4 C3 . . 121.49(16)
N1 C4 C5 . . 114.22(14)
C3 C4 C5 . . 124.29(16)
O2 C5 O1 . . 125.62(16)
O2 C5 C4 . . 119.76(16)
O1 C5 C4 . . 114.58(14)

loop_
_geom_bond_atom_site_label_1
_geom_bond_atom_site_label_2
_geom_bond_site_symmetry_2
_geom_bond_distance
Cu1 O1 2_666 1.9476(13)
Cu1 O1 . 1.9476(13)
Cu1 N1 2_666 1.9694(16)
Cu1 N1 . 1.9694(16)
O1 C5 . 1.283(2)
O2 C5 . 1.227(2)
N1 C4 . 1.341(2)
N1 C1 . 1.342(2)
N2 C2 . 1.361(3)
N2 C3 . 1.366(3)
C1 C2 . 1.381(3)
C1 H1 . 0.91(2)
C2 H2 . 0.86(3)
C3 C4 . 1.381(3)
C3 H3 . 0.93(3)
C4 C5 . 1.519(2)

loop_
_geom_torsion_atom_site_label_1
_geom_torsion_atom_site_label_2
_geom_torsion_atom_site_label_3
_geom_torsion_atom_site_label_4
_geom_torsion_site_symmetry_1
_geom_torsion
O1 Cu1 O1 C5 2_666 -14E1(10)
N1 Cu1 O1 C5 2_666 175.17(13)
N1 Cu1 O1 C5 . -4.83(13)
O1 Cu1 N1 C4 2_666 -178.65(12)
O1 Cu1 N1 C4 . 1.35(12)
N1 Cu1 N1 C4 2_666 14E1(10)
O1 Cu1 N1 C1 2_666 1.16(17)
O1 Cu1 N1 C1 . -178.84(17)
N1 Cu1 N1 C1 2_666 -4E1(10)
C4 N1 C1 C2 . -0.2(3)
Cu1 N1 C1 C2 . -179.98(15)
C3 N2 C2 C1 . 0.1(3)
N1 C1 C2 N2 . -0.3(3)
C2 N2 C3 C4 . 0.5(3)
C1 N1 C4 C3 . 0.8(3)
Cu1 N1 C4 C3 . -179.34(14)
C1 N1 C4 C5 . -178.06(15)
Cu1 N1 C4 C5 . 1.77(18)
N2 C3 C4 N1 . -1.0(3)
N2 C3 C4 C5 . 177.76(18)
Cu1 O1 C5 O2 . -170.82(16)
Cu1 O1 C5 C4 . 6.92(19)
N1 C4 C5 O2 . 172.07(17)
C3 C4 C5 O2 . -6.8(3)
N1 C4 C5 O1 . -5.8(2)
C3 C4 C5 O1 . 175.33(17)
